data_7020843
loop_
_publ_author_name
'Taniguchi, Takuhiro'
'Wang, Jian'
'Irle, Stephan'
'Yamaguchi, Shigehiro'

_publ_section_title
;
 TICT fluorescence of N-borylated 2,5-diarylpyrroles: a gear like dual
 motion in the excited state.
;
_journal_issue 3
_journal_name_full 'Dalton transactions (Cambridge, England : 2003)'
_journal_page_first 620
_journal_page_last 624
_journal_paper_doi 10.1039/c2dt32134c
_journal_volume 42
_journal_year 2013
_chemical_formula_sum 'C30 H30 B N'
_chemical_formula_weight 415.36
_chemical_name_common N-(dimesitylboryl)carbazole
_chemical_name_systematic
;
N-(dimesitylboryl)carbazole
;
_space_group_IT_number 15
_symmetry_cell_setting monoclinic
_symmetry_space_group_name_Hall '-C 2yc'
_symmetry_space_group_name_H-M 'C 1 2/c 1'
_atom_sites_solution_hydrogens geom
_atom_sites_solution_primary direct
_atom_sites_solution_secondary difmap
_audit_creation_method SHELXL-97
_cell_angle_alpha 90.00
_cell_angle_beta 90.626(3)
_cell_angle_gamma 90.00
_cell_formula_units_Z 4
_cell_length_a 12.716(3)
_cell_length_b 10.577(2)
_cell_length_c 17.530(4)
_cell_measurement_reflns_used 3558
_cell_measurement_temperature 123(2)
_cell_measurement_theta_max 31.5050
_cell_measurement_theta_min 3.3953
_cell_volume 2357.6(9)
_computing_cell_refinement 'CrystalClear 1.3.5 (Rigaku Corp)'
_computing_data_collection 'CrystalClear 1.3.5 (Rigaku Corp)'
_computing_data_reduction 'CrystalClear 1.3.5 (Rigaku Corp)'
_computing_molecular_graphics 'Yadokari-XG (Wakita, 2005)'
_computing_publication_material 'SHELXL-97 (Sheldrick, 1997)'
_computing_structure_refinement 'SHELXL-97 (Sheldrick, 1997)'
_computing_structure_solution 'SHELXS-97 (Sheldrick, 1990)'
_diffrn_ambient_temperature 123(2)
_diffrn_measured_fraction_theta_full 0.994
_diffrn_measured_fraction_theta_max 0.994
_diffrn_measurement_device_type
;
Saturn70 CCD (4x4 bin mode) with MicroMax-007
;
_diffrn_radiation_monochromator graphite
_diffrn_radiation_source 'fine-focus sealed tube'
_diffrn_radiation_type 'Mo K\a'
_diffrn_radiation_wavelength 0.71070
_diffrn_reflns_av_R_equivalents 0.0310
_diffrn_reflns_av_sigmaI/netI 0.0263
_diffrn_reflns_limit_h_max 15
_diffrn_reflns_limit_h_min -11
_diffrn_reflns_limit_k_max 12
_diffrn_reflns_limit_k_min -12
_diffrn_reflns_limit_l_max 20
_diffrn_reflns_limit_l_min -20
_diffrn_reflns_number 7634
_diffrn_reflns_theta_full 25.00
_diffrn_reflns_theta_max 25.00
_diffrn_reflns_theta_min 3.41
_exptl_absorpt_coefficient_mu 0.066
_exptl_absorpt_correction_T_max 0.9901
_exptl_absorpt_correction_T_min 0.9869
_exptl_absorpt_correction_type multi-scan
_exptl_absorpt_process_details 'Jacobson, R. (1998) Private communication'
_exptl_crystal_colour Colorless
_exptl_crystal_density_diffrn 1.170
_exptl_crystal_density_method 'not measured'
_exptl_crystal_description Prism
_exptl_crystal_F_000 888
_exptl_crystal_size_max 0.20
_exptl_crystal_size_mid 0.15
_exptl_crystal_size_min 0.15
_refine_diff_density_max 0.178
_refine_diff_density_min -0.178
_refine_diff_density_rms 0.038
_refine_ls_extinction_method none
_refine_ls_goodness_of_fit_ref 1.093
_refine_ls_hydrogen_treatment constr
_refine_ls_matrix_type full
_refine_ls_number_parameters 149
_refine_ls_number_reflns 2069
_refine_ls_number_restraints 0
_refine_ls_restrained_S_all 1.093
_refine_ls_R_factor_all 0.0509
_refine_ls_R_factor_gt 0.0417
_refine_ls_shift/su_max 0.000
_refine_ls_shift/su_mean 0.000
_refine_ls_structure_factor_coef Fsqd
_refine_ls_weighting_details 'calc w=1/[s^2^(Fo^2^)+(0.0682P)^2^+0.8480P] where P=(Fo^2^+2Fc^2^)/3'
_refine_ls_weighting_scheme calc
_refine_ls_wR_factor_gt 0.1115
_refine_ls_wR_factor_ref 0.1187
_reflns_number_gt 1730
_reflns_number_total 2069
_reflns_threshold_expression >2sigma(I)
_cod_data_source_file c2dt32134c.txt
_cod_data_source_block compound3a
_cod_depositor_comments
;
The following automatic conversions were performed:

'_exptl_absorpt_correction_type' value 'Multi-scan' changed to
'multi-scan' according to
/home/saulius/struct/CIF-dictionaries/cif_core.dic dictionary named
'cif_core.dic' version 2.4.2 from 2011-04-26.

Automatic conversion script
Id: cif_fix_values 1891 2012-01-12 08:04:46Z andrius 
;
_cod_original_cell_volume 2357.7(9)
_cod_original_sg_symbol_H-M C2/c
_cod_database_code 7020843

loop_
_symmetry_equiv_pos_as_xyz
'x, y, z'
'-x, y, -z+1/2'
'x+1/2, y+1/2, z'
'-x+1/2, y+1/2, -z+1/2'
'-x, -y, -z'
'x, -y, z-1/2'
'-x+1/2, -y+1/2, -z'
'x+1/2, -y+1/2, z-1/2'

loop_
_atom_site_label
_atom_site_type_symbol
_atom_site_fract_x
_atom_site_fract_y
_atom_site_fract_z
_atom_site_U_iso_or_equiv
_atom_site_adp_type
_atom_site_occupancy
_atom_site_symmetry_multiplicity
_atom_site_calc_flag
_atom_site_refinement_flags
C1 C -0.02370(10) 0.08385(13) 0.81244(8) 0.0210(3) Uani 1 1 d .
C2 C -0.04750(11) 0.05332(13) 0.88754(8) 0.0264(3) Uani 1 1 d .
H1 H -0.0515 -0.0323 0.9036 0.032 Uiso 1 1 calc R
C3 C -0.06520(12) 0.15120(14) 0.93799(8) 0.0297(4) Uani 1 1 d .
H2 H -0.0821 0.1320 0.9894 0.036 Uiso 1 1 calc R
C4 C -0.05890(12) 0.27735(14) 0.91546(8) 0.0290(4) Uani 1 1 d .
H3 H -0.0725 0.3427 0.9512 0.035 Uiso 1 1 calc R
C5 C -0.03290(11) 0.30782(13) 0.84132(8) 0.0253(3) Uani 1 1 d .
H4 H -0.0274 0.3937 0.8259 0.030 Uiso 1 1 calc R
C6 C -0.01497(10) 0.21071(12) 0.78970(8) 0.0208(3) Uani 1 1 d .
N1 N 0.0000 0.00287(14) 0.7500 0.0211(4) Uani 1 2 d S
B1 B 0.0000 -0.1334(2) 0.7500 0.0210(5) Uani 1 2 d S
C7 C -0.06670(10) -0.20827(12) 0.81031(8) 0.0211(3) Uani 1 1 d .
C8 C -0.02067(11) -0.29981(12) 0.85889(8) 0.0223(3) Uani 1 1 d .
C9 C -0.08360(11) -0.36946(13) 0.90774(8) 0.0253(3) Uani 1 1 d .
H5 H -0.0511 -0.4288 0.9412 0.030 Uiso 1 1 calc R
C10 C -0.19180(12) -0.35569(13) 0.90953(8) 0.0280(4) Uani 1 1 d .
C11 C -0.23696(11) -0.26592(13) 0.86135(9) 0.0280(4) Uani 1 1 d .
H6 H -0.3111 -0.2552 0.8614 0.034 Uiso 1 1 calc R
C12 C -0.17688(11) -0.19129(13) 0.81315(8) 0.0245(3) Uani 1 1 d .
C13 C 0.09664(12) -0.32174(14) 0.86161(9) 0.0305(4) Uani 1 1 d .
H7 H 0.1131 -0.3867 0.8998 0.046 Uiso 1 1 calc R
H8 H 0.1325 -0.2428 0.8754 0.046 Uiso 1 1 calc R
H9 H 0.1205 -0.3500 0.8114 0.046 Uiso 1 1 calc R
C14 C -0.25855(14) -0.43535(16) 0.96123(10) 0.0409(4) Uani 1 1 d .
H10 H -0.2667 -0.5201 0.9393 0.061 Uiso 1 1 calc R
H11 H -0.3279 -0.3961 0.9665 0.061 Uiso 1 1 calc R
H12 H -0.2245 -0.4417 1.0115 0.061 Uiso 1 1 calc R
C15 C -0.23349(11) -0.09419(15) 0.76427(9) 0.0329(4) Uani 1 1 d .
H13 H -0.3094 -0.1095 0.7659 0.049 Uiso 1 1 calc R
H14 H -0.2095 -0.1010 0.7115 0.049 Uiso 1 1 calc R
H15 H -0.2182 -0.0092 0.7838 0.049 Uiso 1 1 calc R

loop_
_atom_site_aniso_label
_atom_site_aniso_U_11
_atom_site_aniso_U_22
_atom_site_aniso_U_33
_atom_site_aniso_U_23
_atom_site_aniso_U_13
_atom_site_aniso_U_12
C1 0.0211(7) 0.0213(7) 0.0206(7) -0.0021(6) -0.0016(5) -0.0002(5)
C2 0.0341(8) 0.0220(7) 0.0230(8) 0.0013(6) 0.0000(6) -0.0017(6)
C3 0.0378(9) 0.0304(8) 0.0210(7) -0.0022(6) 0.0025(6) -0.0015(6)
C4 0.0354(9) 0.0264(8) 0.0254(8) -0.0070(6) 0.0005(6) 0.0010(6)
C5 0.0275(8) 0.0204(7) 0.0280(8) -0.0022(6) -0.0032(6) -0.0002(6)
C6 0.0194(7) 0.0204(7) 0.0225(7) 0.0005(5) -0.0038(5) 0.0004(5)
N1 0.0267(9) 0.0184(8) 0.0181(8) 0.000 0.0002(6) 0.000
B1 0.0220(11) 0.0199(10) 0.0208(11) 0.000 -0.0061(8) 0.000
C7 0.0248(8) 0.0174(7) 0.0211(7) -0.0043(5) -0.0003(5) -0.0003(5)
C8 0.0289(8) 0.0164(7) 0.0217(7) -0.0043(5) 0.0005(6) 0.0002(5)
C9 0.0354(9) 0.0192(7) 0.0215(7) -0.0001(6) -0.0005(6) -0.0001(6)
C10 0.0345(9) 0.0245(7) 0.0252(8) -0.0039(6) 0.0046(6) -0.0061(6)
C11 0.0228(8) 0.0296(8) 0.0318(8) -0.0057(6) 0.0029(6) -0.0034(6)
C12 0.0265(8) 0.0214(7) 0.0254(8) -0.0045(6) -0.0006(6) 0.0003(5)
C13 0.0307(8) 0.0304(8) 0.0304(8) 0.0054(6) 0.0000(6) 0.0074(6)
C14 0.0451(10) 0.0402(9) 0.0377(9) 0.0033(7) 0.0105(7) -0.0093(7)
C15 0.0259(8) 0.0344(8) 0.0384(9) 0.0032(7) -0.0030(6) 0.0039(6)

loop_
_atom_type_symbol
_atom_type_description
_atom_type_scat_dispersion_real
_atom_type_scat_dispersion_imag
_atom_type_scat_source
C C 0.0033 0.0016 'International Tables Vol C Tables 4.2.6.8 and 6.1.1.4'
H H 0.0000 0.0000 'International Tables Vol C Tables 4.2.6.8 and 6.1.1.4'
B B 0.0013 0.0007 'International Tables Vol C Tables 4.2.6.8 and 6.1.1.4'
N N 0.0061 0.0033 'International Tables Vol C Tables 4.2.6.8 and 6.1.1.4'

loop_
_geom_angle_atom_site_label_1
_geom_angle_atom_site_label_2
_geom_angle_atom_site_label_3
_geom_angle
_geom_angle_site_symmetry_1
_geom_angle_site_symmetry_3
C2 C1 C6 120.58(13) . .
C2 C1 N1 129.58(13) . .
C6 C1 N1 109.77(12) . .
C3 C2 C1 118.04(13) . .
C2 C3 C4 121.70(13) . .
C5 C4 C3 120.30(13) . .
C4 C5 C6 118.85(13) . .
C5 C6 C1 120.49(13) . .
C5 C6 C6 132.32(8) . 2_556
C1 C6 C6 107.18(8) . 2_556
C1 N1 C1 106.09(15) 2_556 .
C1 N1 B1 126.96(7) 2_556 .
C1 N1 B1 126.96(7) . .
N1 B1 C7 120.15(8) . 2_556
N1 B1 C7 120.15(8) . .
C7 B1 C7 119.70(16) 2_556 .
C8 C7 C12 118.05(12) . .
C8 C7 B1 121.76(11) . .
C12 C7 B1 120.04(11) . .
C9 C8 C7 119.83(13) . .
C9 C8 C13 118.32(13) . .
C7 C8 C13 121.82(12) . .
C10 C9 C8 122.50(14) . .
C9 C10 C11 117.52(13) . .
C9 C10 C14 121.43(14) . .
C11 C10 C14 121.04(14) . .
C10 C11 C12 122.03(14) . .
C11 C12 C7 120.02(13) . .
C11 C12 C15 117.88(13) . .
C7 C12 C15 122.09(13) . .

loop_
_geom_bond_atom_site_label_1
_geom_bond_atom_site_label_2
_geom_bond_distance
_geom_bond_site_symmetry_2
C1 C2 1.3921(19) .
C1 C6 1.4045(19) .
C1 N1 1.4248(16) .
C2 C3 1.382(2) .
C3 C4 1.394(2) .
C4 C5 1.383(2) .
C5 C6 1.3894(19) .
C6 C6 1.447(3) 2_556
N1 C1 1.4248(16) 2_556
N1 B1 1.442(3) .
B1 C7 1.5760(17) 2_556
B1 C7 1.5760(17) .
C7 C8 1.4122(19) .
C7 C12 1.4139(19) .
C8 C9 1.390(2) .
C8 C13 1.510(2) .
C9 C10 1.384(2) .
C10 C11 1.391(2) .
C10 C14 1.506(2) .
C11 C12 1.391(2) .
C12 C15 1.515(2) .

loop_
_geom_torsion_atom_site_label_1
_geom_torsion_atom_site_label_2
_geom_torsion_atom_site_label_3
_geom_torsion_atom_site_label_4
_geom_torsion
_geom_torsion_site_symmetry_1
_geom_torsion_site_symmetry_4
C6 C1 C2 C3 1.9(2) . .
N1 C1 C2 C3 178.47(12) . .
C1 C2 C3 C4 -0.5(2) . .
C2 C3 C4 C5 -1.0(2) . .
C3 C4 C5 C6 1.0(2) . .
C4 C5 C6 C1 0.3(2) . .
C4 C5 C6 C6 -178.59(17) . 2_556
C2 C1 C6 C5 -1.8(2) . .
N1 C1 C6 C5 -179.04(11) . .
C2 C1 C6 C6 177.34(13) . 2_556
N1 C1 C6 C6 0.13(17) . 2_556
C2 C1 N1 C1 -176.93(16) . 2_556
C6 C1 N1 C1 -0.05(7) . 2_556
C2 C1 N1 B1 3.07(16) . .
C6 C1 N1 B1 179.95(7) . .
C1 N1 B1 C7 23.14(8) 2_556 2_556
C1 N1 B1 C7 -156.86(8) . 2_556
C1 N1 B1 C7 -156.86(8) 2_556 .
C1 N1 B1 C7 23.14(8) . .
N1 B1 C7 C8 -124.96(10) . .
C7 B1 C7 C8 55.04(10) 2_556 .
N1 B1 C7 C12 59.63(12) . .
C7 B1 C7 C12 -120.37(12) 2_556 .
C12 C7 C8 C9 -0.28(19) . .
B1 C7 C8 C9 -175.79(12) . .
C12 C7 C8 C13 -178.07(12) . .
B1 C7 C8 C13 6.4(2) . .
C7 C8 C9 C10 2.0(2) . .
C13 C8 C9 C10 179.82(13) . .
C8 C9 C10 C11 -1.6(2) . .
C8 C9 C10 C14 178.00(13) . .
C9 C10 C11 C12 -0.4(2) . .
C14 C10 C11 C12 179.98(13) . .
C10 C11 C12 C7 2.0(2) . .
C10 C11 C12 C15 -178.61(13) . .
C8 C7 C12 C11 -1.64(19) . .
B1 C7 C12 C11 173.94(13) . .
C8 C7 C12 C15 179.03(13) . .
B1 C7 C12 C15 -5.4(2) . .
